data_4301504
loop_
_publ_author_name
'Sofia Derossi'
'Lee Brammer'
'Christopher A. Hunter'
'Michael D. Ward'

_publ_contact_author
; 
        Prof. Mike Ward
        Department of Chemistry
        University of Sheffield
        SHEFFIELD
        S3 7HF
;
_publ_contact_author_email m.d.ward@sheffield.ac.uk
_publ_contact_author_fax '0114 2229346'
_publ_section_title
;
Halogen Bonded Supramolecular Assemblies of [Ru(bipy)(CN)4]2- Anions
and N-Methyl-Halopyridinium Cations in the Solid State and in Solution
;
_journal_name_full 'Inorganic Chemistry'
_journal_page_first 1666
_journal_page_last 1677
_journal_paper_doi 10.1021/ic8021529
_journal_volume 48
_journal_year 2009
_chemical_formula_sum 'C27 H23.5 I2 N8.5 Ru'
_chemical_formula_weight 821.91
_chemical_name_systematic
; 
 ? 
;
_space_group_IT_number 14
_symmetry_cell_setting monoclinic
_symmetry_space_group_name_Hall '-P 2yn'
_symmetry_space_group_name_H-M 'P 1 21/n 1'
_atom_sites_solution_hydrogens geom
_atom_sites_solution_primary direct
_atom_sites_solution_secondary difmap
_audit_creation_method SHELXL-97
_cell_angle_alpha 90.00
_cell_angle_beta 91.59(3)
_cell_angle_gamma 90.00
_cell_formula_units_Z 8
_cell_length_a 17.885(4)
_cell_length_b 9.5291(19)
_cell_length_c 33.780(7)
_cell_measurement_temperature 100(2)
_cell_volume 5755(2)
_computing_structure_refinement 'SHELXL-97 (Sheldrick, 1997)'
_computing_structure_solution 'SHELXS-97 (Sheldrick, 1990)'
_diffrn_ambient_temperature 100(2)
_diffrn_measured_fraction_theta_full 0.995
_diffrn_measured_fraction_theta_max 0.995
_diffrn_measurement_device_type 'Bruker CCD area detector'
_diffrn_measurement_method 'phi and omega scans'
_diffrn_radiation_monochromator graphite
_diffrn_radiation_source 'fine-focus sealed tube'
_diffrn_radiation_type MoK\a
_diffrn_radiation_wavelength 0.71073
_diffrn_reflns_av_R_equivalents 0.0590
_diffrn_reflns_av_sigmaI/netI 0.0421
_diffrn_reflns_limit_h_max 22
_diffrn_reflns_limit_h_min -22
_diffrn_reflns_limit_k_max 12
_diffrn_reflns_limit_k_min -12
_diffrn_reflns_limit_l_max 43
_diffrn_reflns_limit_l_min -43
_diffrn_reflns_number 74779
_diffrn_reflns_theta_full 27.07
_diffrn_reflns_theta_max 27.07
_diffrn_reflns_theta_min 1.21
_exptl_absorpt_coefficient_mu 2.724
_exptl_absorpt_correction_T_max 0.60
_exptl_absorpt_correction_T_min 0.42
_exptl_absorpt_correction_type multi-scan
_exptl_absorpt_process_details SADABS
_exptl_crystal_colour orange
_exptl_crystal_density_diffrn 1.897
_exptl_crystal_density_method 'not measured'
_exptl_crystal_description block
_exptl_crystal_F_000 3160
_exptl_crystal_size_max 0.3
_exptl_crystal_size_mid 0.2
_exptl_crystal_size_min 0.2
_refine_diff_density_max 2.236
_refine_diff_density_min -0.874
_refine_diff_density_rms 0.170
_refine_ls_extinction_method none
_refine_ls_goodness_of_fit_ref 1.066
_refine_ls_hydrogen_treatment constr
_refine_ls_matrix_type full
_refine_ls_number_parameters 712
_refine_ls_number_reflns 12583
_refine_ls_number_restraints 2
_refine_ls_restrained_S_all 1.067
_refine_ls_R_factor_all 0.0662
_refine_ls_R_factor_gt 0.0422
_refine_ls_shift/su_max 0.004
_refine_ls_shift/su_mean 0.000
_refine_ls_structure_factor_coef Fsqd
_refine_ls_weighting_details 'calc w=1/[\s^2^(Fo^2^)+(0.0411P)^2^+26.1605P] where P=(Fo^2^+2Fc^2^)/3'
_refine_ls_weighting_scheme calc
_refine_ls_wR_factor_gt 0.0919
_refine_ls_wR_factor_ref 0.1031
_reflns_number_gt 9524
_reflns_number_total 12583
_reflns_threshold_expression >2sigma(I)
_cod_data_source_file ic8021529_si_002_1.cif
_cod_data_source_block imw904
_cod_depositor_comments
;
The following automatic conversions were performed:
'_symmetry_cell_setting' value 'Monoclinic' changed to 'monoclinic'
according to '/home/saulius/struct/CIF-dictionaries/cif_core.dic'
dictionary named 'cif_core.dic' version 2.4.1 from
2010-06-29.

'_exptl_absorpt_correction_type' value 'Multi-scan' changed
to 'multi-scan' according to
'/home/saulius/struct/CIF-dictionaries/cif_core.dic' dictionary named
'cif_core.dic' version 2.4.1 from 2010-06-29.

Automatic conversion script
Id: cif_fix_enum 1527 2010-12-29 10:47:43Z saulius 
;
_cod_original_sg_symbol_H-M 'P 21/n'
_cod_original_formula_sum 'C27 H23.50 I2 N8.50 Ru'
_cod_database_code 4301504

loop_
_symmetry_equiv_pos_as_xyz
'x, y, z'
'-x+1/2, y+1/2, -z+1/2'
'-x, -y, -z'
'x-1/2, -y-1/2, z-1/2'

loop_
_atom_site_label
_atom_site_type_symbol
_atom_site_fract_x
_atom_site_fract_y
_atom_site_fract_z
_atom_site_U_iso_or_equiv
_atom_site_adp_type
_atom_site_occupancy
_atom_site_symmetry_multiplicity
_atom_site_calc_flag
_atom_site_refinement_flags
_atom_site_disorder_assembly
_atom_site_disorder_group
Ru1 Ru 0.54116(2) 0.62371(4) 0.883993(13) 0.01525(10) Uani 1 1 d . . .
C1 C 0.5858(3) 0.7324(6) 0.83921(16) 0.0183(12) Uani 1 1 d . . .
C2 C 0.6405(4) 0.6346(6) 0.91600(17) 0.0248(13) Uani 1 1 d . . .
C3 C 0.4457(3) 0.5899(6) 0.85154(16) 0.0202(12) Uani 1 1 d . . .
C4 C 0.5041(3) 0.8018(6) 0.90784(16) 0.0199(12) Uani 1 1 d . . .
N1 N 0.6096(3) 0.7938(5) 0.81285(15) 0.0236(11) Uani 1 1 d . . .
N2 N 0.6985(3) 0.6327(6) 0.93290(16) 0.0359(13) Uani 1 1 d . . .
N3 N 0.3924(3) 0.5530(6) 0.83357(15) 0.0312(12) Uani 1 1 d . . .
N4 N 0.4796(3) 0.9012(5) 0.92209(14) 0.0247(11) Uani 1 1 d . . .
N11 N 0.4929(3) 0.4938(5) 0.92654(13) 0.0175(9) Uani 1 1 d . . .
C12 C 0.5021(3) 0.3526(6) 0.92139(17) 0.0200(12) Uani 1 1 d . . .
C13 C 0.4684(4) 0.2558(6) 0.94666(18) 0.0279(14) Uani 1 1 d . . .
H13A H 0.4770 0.1602 0.9436 0.033 Uiso 1 1 calc R . .
C14 C 0.4224(4) 0.3032(7) 0.97607(18) 0.0323(15) Uani 1 1 d . . .
H14A H 0.3995 0.2400 0.9928 0.039 Uiso 1 1 calc R . .
C15 C 0.4111(4) 0.4466(7) 0.98016(19) 0.0334(16) Uani 1 1 d . . .
H15A H 0.3795 0.4811 0.9993 0.040 Uiso 1 1 calc R . .
C16 C 0.4478(3) 0.5374(6) 0.95518(17) 0.0243(13) Uani 1 1 d . . .
H16A H 0.4409 0.6333 0.9584 0.029 Uiso 1 1 calc R . .
N21 N 0.5720(2) 0.4207(5) 0.86542(13) 0.0171(9) Uani 1 1 d . . .
C22 C 0.5466(3) 0.3108(6) 0.88733(17) 0.0205(12) Uani 1 1 d . . .
C23 C 0.5622(3) 0.1719(6) 0.87659(17) 0.0220(12) Uani 1 1 d . . .
H23A H 0.5460 0.0983 0.8923 0.026 Uiso 1 1 calc R . .
C24 C 0.6010(3) 0.1442(6) 0.84343(19) 0.0265(14) Uani 1 1 d . . .
H24A H 0.6107 0.0521 0.8361 0.032 Uiso 1 1 calc R . .
C25 C 0.6257(3) 0.2554(6) 0.82066(19) 0.0291(14) Uani 1 1 d . . .
H25A H 0.6520 0.2389 0.7977 0.035 Uiso 1 1 calc R . .
C26 C 0.6107(3) 0.3913(6) 0.83260(18) 0.0236(13) Uani 1 1 d . . .
H26A H 0.6280 0.4654 0.8174 0.028 Uiso 1 1 calc R . .
Ru2 Ru 0.04952(2) 1.09155(4) 0.883560(13) 0.01554(10) Uani 1 1 d . . .
C5 C 0.1112(3) 1.1957(6) 0.84490(16) 0.0188(12) Uani 1 1 d . . .
C6 C 0.1428(3) 1.0769(6) 0.92021(17) 0.0226(12) Uani 1 1 d . . .
C7 C -0.0438(3) 1.1014(6) 0.84791(16) 0.0189(12) Uani 1 1 d . . .
C8 C 0.0155(3) 1.2693(6) 0.90815(16) 0.0199(12) Uani 1 1 d . . .
N5 N 0.1484(3) 1.2492(5) 0.82206(15) 0.0250(11) Uani 1 1 d . . .
N6 N 0.1959(3) 1.0630(7) 0.93961(17) 0.0390(14) Uani 1 1 d . . .
N7 N -0.0997(3) 1.1064(6) 0.82937(15) 0.0303(12) Uani 1 1 d . . .
N8 N -0.0087(3) 1.3704(5) 0.92186(15) 0.0279(12) Uani 1 1 d . . .
N31 N -0.0107(3) 0.9575(5) 0.92074(14) 0.0202(10) Uani 1 1 d . . .
C32 C -0.0068(3) 0.8184(6) 0.91228(16) 0.0195(12) Uani 1 1 d . . .
C33 C -0.0511(4) 0.7214(6) 0.93191(18) 0.0280(14) Uani 1 1 d . . .
H33A H -0.0483 0.6265 0.9257 0.034 Uiso 1 1 calc R . .
C34 C -0.0990(4) 0.7670(7) 0.96059(19) 0.0336(16) Uani 1 1 d . . .
H34A H -0.1293 0.7036 0.9736 0.040 Uiso 1 1 calc R . .
C35 C -0.1012(4) 0.9083(7) 0.96964(18) 0.0309(15) Uani 1 1 d . . .
H35A H -0.1328 0.9412 0.9890 0.037 Uiso 1 1 calc R . .
C36 C -0.0561(3) 0.9996(6) 0.94977(16) 0.0235(13) Uani 1 1 d . . .
H36A H -0.0568 1.0941 0.9566 0.028 Uiso 1 1 calc R . .
N41 N 0.0753(3) 0.8910(5) 0.86180(13) 0.0179(10) Uani 1 1 d . . .
C42 C 0.0443(3) 0.7792(6) 0.88024(18) 0.0247(13) Uani 1 1 d . . .
C43 C 0.0622(3) 0.6422(6) 0.87033(17) 0.0226(13) Uani 1 1 d . . .
H43A H 0.0420 0.5678 0.8843 0.027 Uiso 1 1 calc R . .
C44 C 0.1098(3) 0.6161(6) 0.83984(18) 0.0257(13) Uani 1 1 d . . .
H44A H 0.1218 0.5247 0.8327 0.031 Uiso 1 1 calc R . .
C45 C 0.1394(3) 0.7296(6) 0.82019(18) 0.0259(13) Uani 1 1 d . . .
H45A H 0.1711 0.7155 0.7992 0.031 Uiso 1 1 calc R . .
C46 C 0.1216(3) 0.8641(6) 0.83185(16) 0.0205(12) Uani 1 1 d . . .
H46A H 0.1424 0.9394 0.8185 0.025 Uiso 1 1 calc R . .
I1 I 0.38295(2) 0.90872(4) -0.008103(11) 0.02415(10) Uani 1 1 d . . .
N51 N 0.2516(3) 0.9733(5) 0.09602(15) 0.0269(11) Uani 1 1 d . . .
C52 C 0.2954(3) 0.9940(7) 0.06416(18) 0.0272(13) Uani 1 1 d . . .
H52A H 0.3115 1.0839 0.0578 0.033 Uiso 1 1 calc R . .
C53 C 0.3156(3) 0.8810(6) 0.04157(17) 0.0237(13) Uani 1 1 d . . .
C54 C 0.2944(4) 0.7465(7) 0.05259(19) 0.0303(14) Uani 1 1 d . . .
H54A H 0.3095 0.6690 0.0381 0.036 Uiso 1 1 calc R . .
C55 C 0.2502(4) 0.7292(7) 0.08542(18) 0.0294(14) Uani 1 1 d . . .
H55A H 0.2348 0.6401 0.0928 0.035 Uiso 1 1 calc R . .
C56 C 0.2298(4) 0.8435(7) 0.10661(19) 0.0300(14) Uani 1 1 d . . .
H56A H 0.2004 0.8321 0.1287 0.036 Uiso 1 1 calc R . .
C57 C 0.2308(4) 1.0949(7) 0.1205(2) 0.0346(15) Uani 1 1 d . . .
H57A H 0.2000 1.0638 0.1417 0.052 Uiso 1 1 calc R . .
H57B H 0.2035 1.1615 0.1044 0.052 Uiso 1 1 calc R . .
H57C H 0.2752 1.1384 0.1314 0.052 Uiso 1 1 calc R . .
I2 I 0.09960(2) 0.62038(4) 1.008223(11) 0.02459(10) Uani 1 1 d . . .
N61 N 0.2513(3) 0.6681(6) 0.91063(15) 0.0304(12) Uani 1 1 d . . .
C62 C 0.2062(4) 0.6951(7) 0.94245(19) 0.0332(15) Uani 1 1 d . . .
H62A H 0.2014 0.7857 0.9523 0.040 Uiso 1 1 calc R . .
C63 C 0.1688(3) 0.5858(7) 0.95902(18) 0.0307(15) Uani 1 1 d . . .
C64 C 0.1749(4) 0.4516(8) 0.9437(2) 0.0408(17) Uani 1 1 d . . .
H64A H 0.1492 0.3774 0.9549 0.049 Uiso 1 1 calc R . .
C65 C 0.2195(4) 0.4285(8) 0.9114(2) 0.0464(19) Uani 1 1 d . . .
H65A H 0.2235 0.3396 0.9003 0.056 Uiso 1 1 calc R . .
C66 C 0.2568(4) 0.5376(8) 0.8966(2) 0.0407(18) Uani 1 1 d . . .
H66A H 0.2880 0.5218 0.8756 0.049 Uiso 1 1 calc R . .
C67 C 0.2910(4) 0.7862(8) 0.8923(2) 0.0394(17) Uani 1 1 d . . .
H67A H 0.3197 0.7519 0.8707 0.059 Uiso 1 1 calc R . .
H67B H 0.3239 0.8293 0.9117 0.059 Uiso 1 1 calc R . .
H67C H 0.2553 0.8540 0.8826 0.059 Uiso 1 1 calc R . .
I3 I 0.79283(2) 1.06685(4) 0.767733(11) 0.02360(10) Uani 1 1 d . . .
N71 N 0.5972(3) 0.9423(5) 0.70028(16) 0.0269(11) Uani 1 1 d . . .
C72 C 0.6482(3) 0.9653(6) 0.72981(17) 0.0237(13) Uani 1 1 d . . .
H72A H 0.6397 0.9340 0.7554 0.028 Uiso 1 1 calc R . .
C73 C 0.7140(3) 1.0371(6) 0.72128(17) 0.0221(12) Uani 1 1 d . . .
C74 C 0.7251(3) 1.0833(6) 0.68265(17) 0.0257(13) Uani 1 1 d . . .
H74A H 0.7677 1.1344 0.6768 0.031 Uiso 1 1 calc R . .
C75 C 0.6724(4) 1.0525(7) 0.65329(18) 0.0280(14) Uani 1 1 d . . .
H75A H 0.6799 1.0808 0.6273 0.034 Uiso 1 1 calc R . .
C76 C 0.6089(4) 0.9798(7) 0.66255(18) 0.0284(14) Uani 1 1 d . . .
H76A H 0.5739 0.9566 0.6427 0.034 Uiso 1 1 calc R . .
C77 C 0.5249(3) 0.8787(7) 0.7115(2) 0.0359(16) Uani 1 1 d . . .
H77A H 0.5262 0.8588 0.7394 0.054 Uiso 1 1 calc R . .
H77B H 0.5170 0.7932 0.6969 0.054 Uiso 1 1 calc R . .
H77C H 0.4850 0.9431 0.7054 0.054 Uiso 1 1 calc R . .
I4 I 0.28661(2) 0.49979(4) 0.772381(11) 0.02316(9) Uani 1 1 d . . .
N81 N 0.1480(3) 0.5551(6) 0.66755(15) 0.0277(12) Uani 1 1 d . . .
C82 C 0.2024(3) 0.5645(6) 0.69591(18) 0.0246(13) Uani 1 1 d . . .
H82A H 0.2411 0.6287 0.6932 0.029 Uiso 1 1 calc R . .
C83 C 0.2008(3) 0.4799(6) 0.72874(17) 0.0223(12) Uani 1 1 d . . .
C84 C 0.1429(3) 0.3862(6) 0.73298(18) 0.0244(13) Uani 1 1 d . . .
H84A H 0.1412 0.3289 0.7552 0.029 Uiso 1 1 calc R . .
C85 C 0.0874(3) 0.3784(7) 0.70377(18) 0.0272(14) Uani 1 1 d . . .
H85A H 0.0479 0.3158 0.7062 0.033 Uiso 1 1 calc R . .
C86 C 0.0911(3) 0.4638(7) 0.67115(18) 0.0286(14) Uani 1 1 d . . .
H86A H 0.0540 0.4586 0.6514 0.034 Uiso 1 1 calc R . .
C87 C 0.1505(4) 0.6458(9) 0.6325(2) 0.048(2) Uani 1 1 d . . .
H87A H 0.1940 0.7045 0.6344 0.072 Uiso 1 1 calc R . .
H87B H 0.1064 0.7033 0.6311 0.072 Uiso 1 1 calc R . .
H87C H 0.1526 0.5888 0.6091 0.072 Uiso 1 1 calc R . .
C91 C 1.0035(4) 0.9784(7) 0.7519(2) 0.0348(16) Uani 1 1 d D . .
C90A C 1.0161(18) 0.829(2) 0.7441(10) 0.092(11) Uani 0.40 1 d PD A 2
C90B C 0.9769(6) 0.8472(13) 0.7667(4) 0.033(3) Uani 0.60 1 d PD A 1
N90A N 1.0323(14) 0.715(3) 0.7360(8) 0.113(10) Uani 0.40 1 d PD A 2
N90B N 0.9563(7) 0.7385(12) 0.7766(4) 0.066(4) Uani 0.60 1 d PD A 1

loop_
_atom_site_aniso_label
_atom_site_aniso_U_11
_atom_site_aniso_U_22
_atom_site_aniso_U_33
_atom_site_aniso_U_23
_atom_site_aniso_U_13
_atom_site_aniso_U_12
Ru1 0.0171(2) 0.0112(2) 0.0176(2) -0.00034(17) 0.00359(17) -0.00191(17)
C1 0.018(3) 0.015(3) 0.023(3) -0.009(2) 0.003(2) 0.004(2)
C2 0.034(4) 0.017(3) 0.024(3) 0.001(2) 0.004(3) -0.007(3)
C3 0.021(3) 0.021(3) 0.018(3) 0.000(2) 0.006(2) 0.005(2)
C4 0.026(3) 0.015(3) 0.019(3) 0.005(2) 0.005(2) -0.007(2)
N1 0.024(3) 0.019(3) 0.028(3) 0.000(2) 0.010(2) 0.000(2)
N2 0.030(3) 0.044(4) 0.033(3) 0.006(3) -0.004(2) -0.010(3)
N3 0.023(3) 0.044(3) 0.027(3) -0.005(2) 0.003(2) -0.003(2)
N4 0.036(3) 0.017(3) 0.022(2) -0.001(2) 0.008(2) -0.001(2)
N11 0.022(2) 0.014(2) 0.017(2) -0.0017(19) 0.0009(18) -0.0017(19)
C12 0.021(3) 0.015(3) 0.023(3) 0.001(2) -0.002(2) -0.001(2)
C13 0.041(4) 0.018(3) 0.025(3) -0.001(2) 0.003(3) -0.006(3)
C14 0.055(4) 0.022(3) 0.021(3) 0.000(3) 0.015(3) -0.008(3)
C15 0.051(4) 0.023(3) 0.028(3) -0.003(3) 0.018(3) -0.005(3)
C16 0.037(4) 0.013(3) 0.023(3) -0.001(2) 0.008(3) -0.005(2)
N21 0.014(2) 0.016(2) 0.022(2) -0.0014(19) -0.0016(18) 0.0012(18)
C22 0.023(3) 0.009(3) 0.029(3) 0.004(2) -0.001(2) -0.005(2)
C23 0.023(3) 0.014(3) 0.029(3) -0.002(2) 0.004(2) 0.002(2)
C24 0.020(3) 0.015(3) 0.044(4) -0.007(3) 0.004(3) 0.002(2)
C25 0.024(3) 0.026(3) 0.037(4) -0.008(3) 0.010(3) 0.001(3)
C26 0.021(3) 0.019(3) 0.032(3) 0.001(3) 0.008(2) -0.001(2)
Ru2 0.0174(2) 0.0126(2) 0.0169(2) -0.00066(17) 0.00538(17) -0.00029(17)
C5 0.020(3) 0.015(3) 0.021(3) -0.001(2) 0.004(2) 0.006(2)
C6 0.023(3) 0.023(3) 0.022(3) -0.004(2) 0.006(2) -0.003(2)
C7 0.022(3) 0.016(3) 0.019(3) 0.000(2) 0.007(2) 0.002(2)
C8 0.023(3) 0.016(3) 0.021(3) 0.003(2) 0.009(2) -0.004(2)
N5 0.026(3) 0.021(3) 0.029(3) 0.001(2) 0.011(2) 0.000(2)
N6 0.034(3) 0.052(4) 0.031(3) -0.009(3) 0.002(3) 0.002(3)
N7 0.024(3) 0.038(3) 0.029(3) -0.004(2) 0.007(2) -0.001(2)
N8 0.039(3) 0.017(3) 0.029(3) -0.002(2) 0.014(2) 0.003(2)
N31 0.023(3) 0.017(2) 0.020(2) 0.0019(19) 0.0053(19) -0.001(2)
C32 0.020(3) 0.018(3) 0.021(3) 0.001(2) 0.003(2) 0.003(2)
C33 0.038(4) 0.017(3) 0.030(3) 0.003(3) 0.011(3) 0.001(3)
C34 0.048(4) 0.020(3) 0.034(4) 0.008(3) 0.024(3) 0.001(3)
C35 0.044(4) 0.026(3) 0.023(3) 0.004(3) 0.016(3) 0.003(3)
C36 0.034(3) 0.016(3) 0.021(3) -0.003(2) 0.007(2) -0.002(3)
N41 0.019(2) 0.014(2) 0.022(2) 0.0005(19) 0.0052(19) -0.0005(18)
C42 0.026(3) 0.020(3) 0.028(3) -0.001(3) 0.003(3) 0.003(2)
C43 0.030(3) 0.018(3) 0.021(3) -0.007(2) 0.006(2) 0.000(2)
C44 0.032(3) 0.013(3) 0.032(3) -0.008(2) 0.002(3) 0.005(2)
C45 0.027(3) 0.024(3) 0.027(3) -0.005(3) 0.012(3) 0.004(3)
C46 0.022(3) 0.018(3) 0.022(3) 0.000(2) 0.007(2) 0.002(2)
I1 0.0299(2) 0.0204(2) 0.02246(19) -0.00061(15) 0.00744(15) -0.00211(16)
N51 0.031(3) 0.025(3) 0.025(3) -0.002(2) 0.006(2) 0.001(2)
C52 0.023(3) 0.027(3) 0.032(3) 0.000(3) 0.005(3) -0.001(3)
C53 0.021(3) 0.030(3) 0.020(3) 0.001(2) 0.001(2) 0.003(2)
C54 0.031(4) 0.025(3) 0.034(4) -0.003(3) 0.002(3) -0.004(3)
C55 0.031(4) 0.029(3) 0.029(3) 0.007(3) 0.007(3) -0.007(3)
C56 0.030(4) 0.028(3) 0.032(3) 0.005(3) 0.008(3) -0.004(3)
C57 0.037(4) 0.027(3) 0.041(4) 0.000(3) 0.012(3) 0.000(3)
I2 0.0265(2) 0.0201(2) 0.0277(2) -0.00280(16) 0.00973(16) -0.00409(15)
N61 0.027(3) 0.035(3) 0.029(3) 0.004(2) 0.000(2) -0.006(2)
C62 0.029(4) 0.037(4) 0.034(4) -0.002(3) 0.004(3) 0.001(3)
C63 0.022(3) 0.046(4) 0.025(3) -0.001(3) 0.003(2) -0.008(3)
C64 0.040(4) 0.046(4) 0.037(4) -0.008(3) 0.013(3) -0.003(3)
C65 0.047(5) 0.041(4) 0.051(5) -0.009(4) 0.014(4) -0.004(4)
C66 0.033(4) 0.041(4) 0.049(4) -0.018(4) 0.005(3) -0.001(3)
C67 0.031(4) 0.041(4) 0.046(4) -0.001(3) 0.009(3) -0.002(3)
I3 0.01743(19) 0.0288(2) 0.0247(2) -0.00065(16) 0.00441(14) 0.00082(15)
N71 0.022(3) 0.021(3) 0.038(3) -0.001(2) 0.005(2) 0.001(2)
C72 0.027(3) 0.022(3) 0.022(3) -0.001(2) 0.006(2) -0.001(2)
C73 0.020(3) 0.019(3) 0.028(3) -0.004(2) 0.002(2) 0.003(2)
C74 0.023(3) 0.026(3) 0.029(3) 0.005(3) 0.004(2) 0.002(3)
C75 0.032(4) 0.028(3) 0.025(3) 0.005(3) 0.005(3) 0.002(3)
C76 0.029(3) 0.028(3) 0.028(3) -0.001(3) -0.001(3) 0.004(3)
C77 0.021(3) 0.035(4) 0.052(4) -0.013(3) 0.003(3) -0.002(3)
I4 0.01641(18) 0.0306(2) 0.02264(19) -0.00449(16) 0.00365(14) 0.00018(15)
N81 0.019(3) 0.034(3) 0.030(3) 0.005(2) 0.003(2) 0.006(2)
C82 0.017(3) 0.027(3) 0.030(3) 0.003(3) 0.002(2) 0.002(2)
C83 0.015(3) 0.028(3) 0.024(3) -0.005(3) 0.004(2) 0.003(2)
C84 0.024(3) 0.019(3) 0.030(3) -0.003(3) 0.006(2) 0.000(2)
C85 0.021(3) 0.032(3) 0.028(3) -0.006(3) 0.004(2) -0.003(3)
C86 0.019(3) 0.038(4) 0.028(3) -0.012(3) -0.002(2) 0.002(3)
C87 0.035(4) 0.063(5) 0.046(4) 0.017(4) -0.004(3) 0.008(4)
C91 0.028(4) 0.036(4) 0.042(4) 0.002(3) 0.010(3) -0.001(3)
C90A 0.09(2) 0.068(18) 0.11(3) -0.039(18) -0.08(2) 0.028(17)
C90B 0.018(6) 0.039(7) 0.040(7) -0.004(6) -0.005(5) 0.012(5)
N90A 0.095(19) 0.12(2) 0.12(2) -0.046(18) -0.077(17) 0.020(17)
N90B 0.063(8) 0.046(7) 0.085(9) 0.043(7) -0.044(7) -0.031(6)

loop_
_atom_type_symbol
_atom_type_description
_atom_type_scat_dispersion_real
_atom_type_scat_dispersion_imag
_atom_type_scat_source
C C 0.0033 0.0016 'International Tables Vol C Tables 4.2.6.8 and 6.1.1.4'
H H 0.0000 0.0000 'International Tables Vol C Tables 4.2.6.8 and 6.1.1.4'
N N 0.0061 0.0033 'International Tables Vol C Tables 4.2.6.8 and 6.1.1.4'
Ru Ru -1.2594 0.8363 'International Tables Vol C Tables 4.2.6.8 and 6.1.1.4'
I I -0.4742 1.8119 'International Tables Vol C Tables 4.2.6.8 and 6.1.1.4'

loop_
_geom_angle_atom_site_label_1
_geom_angle_atom_site_label_2
_geom_angle_atom_site_label_3
_geom_angle
_geom_angle_site_symmetry_1
_geom_angle_site_symmetry_3
_geom_angle_publ_flag
C4 Ru1 C1 90.5(2) . . ?
C4 Ru1 C3 94.0(2) . . ?
C1 Ru1 C3 91.2(2) . . ?
C4 Ru1 C2 92.1(2) . . ?
C1 Ru1 C2 90.8(2) . . ?
C3 Ru1 C2 173.6(2) . . ?
C4 Ru1 N11 94.45(19) . . ?
C1 Ru1 N11 174.19(19) . . ?
C3 Ru1 N11 85.4(2) . . ?
C2 Ru1 N11 92.0(2) . . ?
C4 Ru1 N21 171.69(19) . . ?
C1 Ru1 N21 97.79(19) . . ?
C3 Ru1 N21 85.2(2) . . ?
C2 Ru1 N21 88.5(2) . . ?
N11 Ru1 N21 77.24(17) . . ?
N1 C1 Ru1 178.0(5) . . ?
N2 C2 Ru1 175.5(6) . . ?
N3 C3 Ru1 171.6(5) . . ?
N4 C4 Ru1 176.7(5) . . ?
C3 N3 I4 163.4(5) . . ?
C4 N4 I1 126.0(4) . 1_556 ?
C16 N11 C12 118.2(5) . . ?
C16 N11 Ru1 125.3(4) . . ?
C12 N11 Ru1 116.1(4) . . ?
N11 C12 C13 120.9(5) . . ?
N11 C12 C22 115.8(5) . . ?
C13 C12 C22 123.2(5) . . ?
C14 C13 C12 119.8(6) . . ?
C13 C14 C15 118.9(6) . . ?
C16 C15 C14 118.7(6) . . ?
N11 C16 C15 123.4(5) . . ?
C26 N21 C22 118.1(5) . . ?
C26 N21 Ru1 125.3(4) . . ?
C22 N21 Ru1 116.6(4) . . ?
N21 C22 C23 120.7(5) . . ?
N21 C22 C12 114.3(5) . . ?
C23 C22 C12 125.0(5) . . ?
C24 C23 C22 120.4(5) . . ?
C23 C24 C25 119.1(6) . . ?
C26 C25 C24 119.0(6) . . ?
N21 C26 C25 122.7(5) . . ?
C8 Ru2 C5 91.8(2) . . ?
C8 Ru2 C7 87.3(2) . . ?
C5 Ru2 C7 92.8(2) . . ?
C8 Ru2 C6 93.4(2) . . ?
C5 Ru2 C6 88.5(2) . . ?
C7 Ru2 C6 178.5(2) . . ?
C8 Ru2 N41 172.82(19) . . ?
C5 Ru2 N41 95.31(19) . . ?
C7 Ru2 N41 91.1(2) . . ?
C6 Ru2 N41 88.1(2) . . ?
C8 Ru2 N31 95.7(2) . . ?
C5 Ru2 N31 172.5(2) . . ?
C7 Ru2 N31 87.5(2) . . ?
C6 Ru2 N31 91.1(2) . . ?
N41 Ru2 N31 77.20(18) . . ?
N5 C5 Ru2 176.4(5) . . ?
N6 C6 Ru2 176.5(6) . . ?
N7 C7 Ru2 176.1(5) . . ?
N8 C8 Ru2 175.8(5) . . ?
C7 N7 I3 161.5(4) . 1_455 ?
C8 N8 I2 125.0(4) . 3_577 ?
C36 N31 C32 118.5(5) . . ?
C36 N31 Ru2 125.4(4) . . ?
C32 N31 Ru2 115.8(4) . . ?
N31 C32 C33 120.8(5) . . ?
N31 C32 C42 115.8(5) . . ?
C33 C32 C42 123.3(5) . . ?
C34 C33 C32 119.7(6) . . ?
C35 C34 C33 118.9(6) . . ?
C36 C35 C34 119.3(6) . . ?
N31 C36 C35 122.6(5) . . ?
C46 N41 C42 117.4(5) . . ?
C46 N41 Ru2 125.4(4) . . ?
C42 N41 Ru2 117.1(4) . . ?
N41 C42 C43 121.8(5) . . ?
N41 C42 C32 113.8(5) . . ?
C43 C42 C32 124.3(5) . . ?
C44 C43 C42 120.1(6) . . ?
C43 C44 C45 118.1(5) . . ?
C46 C45 C44 119.7(5) . . ?
N41 C46 C45 122.8(5) . . ?
C53 I1 N4 171.41(19) . 1_554 ?
C56 N51 C52 121.3(5) . . ?
C56 N51 C57 119.4(5) . . ?
C52 N51 C57 119.2(5) . . ?
N51 C52 C53 119.4(6) . . ?
C52 C53 C54 119.7(6) . . ?
C52 C53 I1 120.6(4) . . ?
C54 C53 I1 119.7(4) . . ?
C55 C54 C53 119.3(6) . . ?
C56 C55 C54 119.5(6) . . ?
N51 C56 C55 120.8(6) . . ?
C63 I2 N8 172.5(2) . 3_577 ?
C66 N61 C62 119.9(6) . . ?
C66 N61 C67 121.3(6) . . ?
C62 N61 C67 118.8(6) . . ?
C63 C62 N61 118.6(6) . . ?
C62 C63 C64 120.4(6) . . ?
C62 C63 I2 120.3(5) . . ?
C64 C63 I2 119.3(5) . . ?
C63 C64 C65 119.6(7) . . ?
C66 C65 C64 118.2(7) . . ?
N61 C66 C65 123.4(7) . . ?
C73 I3 N7 179.21(19) . 1_655 ?
C76 N71 C72 122.5(5) . . ?
C76 N71 C77 120.6(6) . . ?
C72 N71 C77 116.9(5) . . ?
N71 C72 C73 118.8(5) . . ?
C74 C73 C72 119.3(5) . . ?
C74 C73 I3 123.1(4) . . ?
C72 C73 I3 117.6(4) . . ?
C75 C74 C73 119.5(6) . . ?
C76 C75 C74 119.7(6) . . ?
N71 C76 C75 120.0(6) . . ?
C83 I4 N3 173.55(19) . . ?
C86 N81 C82 120.7(5) . . ?
C86 N81 C87 119.5(6) . . ?
C82 N81 C87 119.8(6) . . ?
N81 C82 C83 120.2(6) . . ?
C82 C83 C84 119.9(6) . . ?
C82 C83 I4 118.8(4) . . ?
C84 C83 I4 121.4(4) . . ?
C83 C84 C85 119.2(6) . . ?
C86 C85 C84 119.4(6) . . ?
N81 C86 C85 120.6(6) . . ?
C90B C91 C90A 43.0(16) . . ?
N90A C90A C91 173(4) . . ?
N90B C90B C91 176.3(14) . . ?

loop_
_geom_bond_atom_site_label_1
_geom_bond_atom_site_label_2
_geom_bond_distance
_geom_bond_site_symmetry_2
_geom_bond_publ_flag
Ru1 C4 1.999(6) . ?
Ru1 C1 2.016(6) . ?
Ru1 C3 2.029(6) . ?
Ru1 C2 2.057(7) . ?
Ru1 N11 2.100(4) . ?
Ru1 N21 2.111(4) . ?
C1 N1 1.157(7) . ?
C2 N2 1.170(8) . ?
C3 N3 1.170(8) . ?
C4 N4 1.155(7) . ?
N3 I4 2.809(5) . ?
N4 I1 2.963(5) 1_556 ?
N11 C16 1.342(7) . ?
N11 C12 1.367(7) . ?
C12 C13 1.404(8) . ?
C12 C22 1.472(8) . ?
C13 C14 1.383(8) . ?
C14 C15 1.389(9) . ?
C15 C16 1.386(8) . ?
N21 C26 1.353(7) . ?
N21 C22 1.367(7) . ?
C22 C23 1.403(8) . ?
C23 C24 1.359(8) . ?
C24 C25 1.389(9) . ?
C25 C26 1.385(8) . ?
Ru2 C8 1.989(6) . ?
Ru2 C5 1.997(6) . ?
Ru2 C7 2.033(6) . ?
Ru2 C6 2.054(6) . ?
Ru2 N41 2.103(4) . ?
Ru2 N31 2.108(5) . ?
C5 N5 1.151(7) . ?
C6 N6 1.147(8) . ?
C7 N7 1.166(8) . ?
C8 N8 1.159(7) . ?
N7 I3 2.820(6) 1_455 ?
N8 I2 2.905(5) 3_577 ?
N31 C36 1.351(7) . ?
N31 C32 1.359(7) . ?
C32 C33 1.396(8) . ?
C32 C42 1.484(8) . ?
C33 C34 1.382(8) . ?
C34 C35 1.381(9) . ?
C35 C36 1.374(8) . ?
N41 C46 1.349(7) . ?
N41 C42 1.360(7) . ?
C42 C43 1.388(8) . ?
C43 C44 1.377(8) . ?
C44 C45 1.382(8) . ?
C45 C46 1.381(8) . ?
I1 C53 2.109(6) . ?
I1 N4 2.963(5) 1_554 ?
N51 C56 1.348(8) . ?
N51 C52 1.363(7) . ?
N51 C57 1.478(8) . ?
C52 C53 1.374(8) . ?
C53 C54 1.391(9) . ?
C54 C55 1.389(8) . ?
C55 C56 1.359(9) . ?
I2 C63 2.125(6) . ?
I2 N8 2.905(5) 3_577 ?
N61 C66 1.335(9) . ?
N61 C62 1.386(8) . ?
N61 C67 1.477(8) . ?
C62 C63 1.366(9) . ?
C63 C64 1.385(10) . ?
C64 C65 1.388(9) . ?
C65 C66 1.338(10) . ?
I3 C73 2.099(6) . ?
I3 N7 2.820(6) 1_655 ?
N71 C76 1.346(8) . ?
N71 C72 1.351(8) . ?
N71 C77 1.486(8) . ?
C72 C73 1.398(8) . ?
C73 C74 1.397(8) . ?
C74 C75 1.381(9) . ?
C75 C76 1.374(9) . ?
I4 C83 2.107(6) . ?
N81 C86 1.347(8) . ?
N81 C82 1.349(8) . ?
N81 C87 1.467(9) . ?
C82 C83 1.372(8) . ?
C83 C84 1.378(8) . ?
C84 C85 1.382(9) . ?
C85 C86 1.373(9) . ?
C91 C90B 1.433(14) . ?
C91 C90A 1.467(19) . ?
C90A N90A 1.16(2) . ?
C90B N90B 1.152(14) . ?
